data_2108093
loop_
_publ_author_name
'Riel, Asia Marie S.'
'Jessop, Morly J.'
'Decato, Daniel A.'
'Massena, Casey J.'
'Nascimento, Vinicius R.'
'Berryman, Orion B.'

_publ_section_title
;
 Experimental investigation of halogen-bond hard--soft acid--base
 complementarity
;
_journal_issue 2
_journal_name_full 'Acta Crystallographica Section B'
_journal_page_first 203
_journal_page_last 209
_journal_paper_doi 10.1107/S2052520617001809
_journal_volume 73
_journal_year 2017
_chemical_formula_moiety 'C22 H16 I2 N2, 2(I3)'
_chemical_formula_sum 'C22 H16 I8 N2'
_chemical_formula_weight 1323.57
_space_group_crystal_system monoclinic
_space_group_IT_number 14
_space_group_name_Hall '-P 2yn'
_space_group_name_H-M_alt 'P 1 21/n 1'
_symmetry_space_group_name_Hall '-P 2yn'
_symmetry_space_group_name_H-M 'P 1 21/n 1'
_atom_sites_solution_hydrogens geom
_atom_sites_solution_primary direct
_audit_creation_method
;
Olex2 1.2
(compiled 2016.11.07 svn.r3352 for OlexSys, GUI svn.r5261)
;
_cell_angle_alpha 90
_cell_angle_beta 93.424(2)
_cell_angle_gamma 90
_cell_formula_units_Z 4
_cell_length_a 7.3983(4)
_cell_length_b 10.4370(5)
_cell_length_c 41.8567(18)
_cell_measurement_reflns_used 9877
_cell_measurement_temperature 100
_cell_measurement_theta_max 58.891
_cell_measurement_theta_min 4.232
_cell_volume 3226.2(3)
_computing_cell_refinement 'SAINT v8.34A (Bruker, 2013)'
_computing_data_reduction 'SAINT v8.34A (Bruker, 2013)'
_computing_molecular_graphics 'Olex2 (Dolomanov et al., 2009)'
_computing_publication_material 'Olex2 (Dolomanov et al., 2009)'
_computing_structure_refinement 'ShelXL (Sheldrick, 2015)'
_computing_structure_solution 'ShelXT (Sheldrick, 2015)'
_diffrn_ambient_temperature 100
_diffrn_detector_area_resol_mean 10.5
_diffrn_measured_fraction_theta_full 0.978
_diffrn_measured_fraction_theta_max 0.978
_diffrn_measurement_device 'Fixed Chi Three-Circle Diffractometer'
_diffrn_measurement_device_type 'Bruker D8 VENTURE Duo'
_diffrn_measurement_method '\w and \f scans'
_diffrn_radiation_monochromator 'Double Bounce Multilayer Mirror'
_diffrn_radiation_type CuK\a
_diffrn_radiation_wavelength 1.54178
_diffrn_reflns_av_R_equivalents 0.0664
_diffrn_reflns_limit_h_max 7
_diffrn_reflns_limit_h_min -7
_diffrn_reflns_limit_k_max 11
_diffrn_reflns_limit_k_min -11
_diffrn_reflns_limit_l_max 45
_diffrn_reflns_limit_l_min -45
_diffrn_reflns_number 26322
_diffrn_reflns_theta_full 59.044
_diffrn_reflns_theta_max 59.044
_diffrn_reflns_theta_min 2.115
_diffrn_standards_number 0
_exptl_absorpt_coefficient_mu 60.496
_exptl_absorpt_correction_T_max 0.0974
_exptl_absorpt_correction_T_min 0.0101
_exptl_absorpt_correction_type multi-scan
_exptl_absorpt_process_details
;
SADABS-2014/4 (Bruker,2014/4) was used for absorption correction.
wR2(int) was 0.1487 before and 0.0779 after correction.
The Ratio of minimum to maximum transmission is 0.1037.
The \l/2 correction factor is 0.00150.
;
_exptl_crystal_colour yellow
_exptl_crystal_density_diffrn 2.725
_exptl_crystal_description plate
_exptl_crystal_F_000 2344
_exptl_crystal_size_max 0.5
_exptl_crystal_size_mid 0.05
_exptl_crystal_size_min 0.05
_refine_diff_density_max 1.045
_refine_diff_density_min -0.637
_refine_ls_extinction_method none
_refine_ls_goodness_of_fit_ref 1.063
_refine_ls_hydrogen_treatment constr
_refine_ls_matrix_type full
_refine_ls_number_parameters 291
_refine_ls_number_reflns 4551
_refine_ls_number_restraints 198
_refine_ls_restrained_S_all 1.043
_refine_ls_R_factor_all 0.0570
_refine_ls_R_factor_gt 0.0439
_refine_ls_shift/su_max 0.001
_refine_ls_shift/su_mean 0.000
_refine_ls_structure_factor_coef Fsqd
_refine_ls_weighting_details 'w=1/[\s^2^(Fo^2^)+(0.0517P)^2^+12.8486P] where P=(Fo^2^+2Fc^2^)/3'
_refine_ls_weighting_scheme calc
_refine_ls_wR_factor_gt 0.1027
_refine_ls_wR_factor_ref 0.1086
_reflns_number_gt 3685
_reflns_number_total 4551
_reflns_threshold_expression 'I > 2\s(I)'
_cod_data_source_file xm5006sup1.cif
_cod_data_source_block arc_3i
_cod_database_code 2108093
_shelx_space_group_comment
;
The symmetry employed for this shelxl refinement is uniquely defined
by the following loop, which should always be used as a source of
symmetry information in preference to the above space-group names.
They are only intended as comments.
;
_shelx_estimated_absorpt_t_min 0.014
_shelx_estimated_absorpt_t_max 0.152

loop_
_space_group_symop_operation_xyz
'x, y, z'
'-x+1/2, y+1/2, -z+1/2'
'-x, -y, -z'
'x-1/2, -y-1/2, z-1/2'

loop_
_atom_site_type_symbol
_atom_site_label
_atom_site_fract_x
_atom_site_fract_y
_atom_site_fract_z
_atom_site_U_iso_or_equiv
_atom_site_adp_type
_atom_site_calc_flag
_atom_site_occupancy
I I1 0.61011(11) 0.23036(7) 0.33918(2) 0.0561(2) Uani d 1
I I2 0.08369(11) 0.38641(7) 0.60206(2) 0.0561(2) Uani d 1
N N1 0.5933(14) 0.5954(9) 0.2929(2) 0.055(2) Uani d 1
N N2 -0.0466(13) 0.7840(8) 0.6094(2) 0.052(2) Uani d 1
C C1 0.6184(15) 0.4707(10) 0.3005(3) 0.047(2) Uani d 1
H H1 0.6720 0.4149 0.2858 0.056 Uiso calc 1
C C2 0.5679(16) 0.4246(10) 0.3288(3) 0.048(2) Uani d 1
C C3 0.4955(15) 0.5063(11) 0.3510(3) 0.051(2) Uani d 1
C C4 0.4729(17) 0.6350(11) 0.3421(3) 0.057(3) Uani d 1
H H4 0.4229 0.6936 0.3565 0.069 Uiso calc 1
C C5 0.5212(17) 0.6773(12) 0.3132(3) 0.057(3) Uani d 1
H H5 0.5041 0.7647 0.3075 0.068 Uiso calc 1
C C6 0.4529(16) 0.4648(11) 0.3821(3) 0.054(3) Uani d 1
C C7 0.4254(17) 0.4304(10) 0.4089(3) 0.052(3) Uani d 1
C C8 0.3913(15) 0.3849(10) 0.4398(3) 0.049(2) Uani d 1
C C9 0.4310(14) 0.2554(10) 0.4476(3) 0.048(2) Uani d 1
H H9 0.4801 0.2009 0.4321 0.057 Uiso calc 1
C C10 0.3986(17) 0.2078(12) 0.4776(3) 0.059(3) Uani d 1
H H10 0.4248 0.1209 0.4829 0.071 Uiso calc 1
C C11 0.3275(16) 0.2886(10) 0.5000(3) 0.054(3) Uani d 1
H H11 0.3057 0.2563 0.5206 0.065 Uiso calc 1
C C12 0.3202(15) 0.4629(11) 0.4633(3) 0.050(3) Uani d 1
H H12 0.2940 0.5504 0.4587 0.060 Uiso calc 1
C C13 0.2883(15) 0.4131(10) 0.4930(3) 0.049(2) Uani d 1
C C14 0.2213(16) 0.4950(11) 0.5171(3) 0.052(3) Uani d 1
C C15 0.1658(16) 0.5584(11) 0.5382(3) 0.050(3) Uani d 1
C C16 0.0939(16) 0.6344(10) 0.5628(3) 0.048(2) Uani d 1
C C17 0.0684(16) 0.7667(11) 0.5588(3) 0.054(3) Uani d 1
H H17 0.1000 0.8065 0.5395 0.065 Uiso calc 1
C C18 -0.0016(16) 0.8388(11) 0.5823(3) 0.051(3) Uani d 1
H H18 -0.0182 0.9284 0.5794 0.061 Uiso calc 1
C C19 0.0480(15) 0.5817(10) 0.5921(2) 0.046(2) Uani d 1
C C20 -0.0243(15) 0.6585(10) 0.6150(2) 0.044(2) Uani d 1
H H20 -0.0579 0.6225 0.6346 0.053 Uiso calc 1
C C21 0.6520(19) 0.6441(12) 0.2618(3) 0.063(3) Uani d 1
H H21A 0.7824 0.6303 0.2606 0.095 Uiso calc 1
H H21B 0.6254 0.7359 0.2600 0.095 Uiso calc 1
H H21C 0.5867 0.5982 0.2442 0.095 Uiso calc 1
C C22 -0.1224(18) 0.8630(11) 0.6349(3) 0.057(3) Uani d 1
H H22A -0.1526 0.8076 0.6528 0.085 Uiso calc 1
H H22B -0.2320 0.9067 0.6263 0.085 Uiso calc 1
H H22C -0.0326 0.9268 0.6426 0.085 Uiso calc 1
I I4' 0.68742(11) 0.92454(7) 0.37915(2) 0.0575(2) Uani d 1
I I5' 0.40182(11) 0.88566(7) 0.42534(2) 0.0523(2) Uani d 1
I I6' 0.12261(12) 0.86443(7) 0.46972(2) 0.0600(2) Uani d 1
I I1' 0.41788(11) 0.92114(9) 0.20433(2) 0.0640(2) Uani d 1
I I2' 0.20266(11) 0.87194(8) 0.26097(2) 0.0574(2) Uani d 1
I I3' -0.00851(13) 0.83877(9) 0.31502(2) 0.0714(3) Uani d 1

loop_
_atom_site_aniso_label
_atom_site_aniso_U_11
_atom_site_aniso_U_22
_atom_site_aniso_U_33
_atom_site_aniso_U_12
_atom_site_aniso_U_13
_atom_site_aniso_U_23
I1 0.0568(5) 0.0469(4) 0.0644(5) -0.0012(3) 0.0025(4) 0.0031(3)
I2 0.0685(6) 0.0438(4) 0.0551(5) -0.0044(4) -0.0032(4) 0.0016(3)
N1 0.067(6) 0.053(4) 0.046(4) 0.000(4) -0.003(4) 0.009(3)
N2 0.063(6) 0.044(4) 0.049(4) -0.005(4) -0.001(4) -0.002(3)
C1 0.042(6) 0.048(4) 0.049(5) -0.005(4) -0.003(4) 0.000(4)
C2 0.054(7) 0.047(5) 0.043(4) -0.006(4) -0.006(4) 0.002(3)
C3 0.049(6) 0.049(4) 0.053(5) -0.007(4) -0.002(4) -0.002(3)
C4 0.067(8) 0.050(5) 0.054(5) -0.005(5) 0.003(5) -0.002(4)
C5 0.063(7) 0.054(5) 0.053(5) -0.001(5) -0.003(5) 0.004(4)
C6 0.052(7) 0.057(6) 0.052(4) -0.011(5) -0.005(4) -0.006(4)
C7 0.061(8) 0.042(5) 0.054(4) -0.010(5) 0.000(4) -0.010(4)
C8 0.046(6) 0.048(5) 0.052(4) 0.003(4) 0.001(4) -0.005(3)
C9 0.034(6) 0.050(5) 0.058(5) -0.002(4) -0.007(4) -0.007(4)
C10 0.060(8) 0.054(5) 0.063(5) 0.003(5) -0.003(5) -0.003(4)
C11 0.064(7) 0.042(4) 0.055(5) -0.005(4) 0.004(5) 0.001(4)
C12 0.050(7) 0.047(5) 0.052(4) 0.002(4) 0.000(4) -0.001(4)
C13 0.048(6) 0.046(4) 0.053(5) -0.005(4) 0.001(4) -0.003(3)
C14 0.059(7) 0.046(5) 0.051(5) -0.004(5) 0.002(5) 0.002(4)
C15 0.048(6) 0.057(6) 0.043(5) 0.000(5) -0.012(4) 0.001(4)
C16 0.052(7) 0.050(4) 0.042(4) -0.003(4) -0.005(4) 0.001(3)
C17 0.063(7) 0.053(5) 0.046(5) -0.001(4) 0.001(5) 0.006(4)
C18 0.058(7) 0.044(5) 0.049(5) -0.004(4) -0.004(4) 0.006(4)
C19 0.051(6) 0.043(4) 0.042(4) -0.005(4) -0.004(4) 0.001(3)
C20 0.051(6) 0.044(4) 0.038(5) -0.006(4) -0.004(4) 0.004(3)
C21 0.074(8) 0.068(7) 0.047(5) -0.005(6) -0.005(5) 0.011(5)
C22 0.076(8) 0.046(6) 0.049(6) -0.003(5) 0.008(5) -0.004(4)
I4' 0.0682(5) 0.0429(4) 0.0623(5) -0.0027(4) 0.0120(4) 0.0002(3)
I5' 0.0645(5) 0.0427(4) 0.0497(4) 0.0014(3) 0.0039(4) 0.0007(3)
I6' 0.0703(6) 0.0588(5) 0.0514(4) -0.0023(4) 0.0080(4) 0.0047(3)
I1' 0.0587(5) 0.0844(6) 0.0490(5) 0.0013(4) 0.0031(4) 0.0040(4)
I2' 0.0595(5) 0.0635(5) 0.0490(4) 0.0045(4) 0.0018(4) 0.0008(3)
I3' 0.0856(7) 0.0716(6) 0.0586(5) -0.0142(5) 0.0183(4) -0.0098(4)

loop_
_atom_type_symbol
_atom_type_description
_atom_type_scat_dispersion_real
_atom_type_scat_dispersion_imag
_atom_type_scat_source
C C 0.0181 0.0091 'International Tables Vol C Tables 4.2.6.8 and 6.1.1.4'
H H 0.0000 0.0000 'International Tables Vol C Tables 4.2.6.8 and 6.1.1.4'
I I -0.3257 6.8362 'International Tables Vol C Tables 4.2.6.8 and 6.1.1.4'
N N 0.0311 0.0180 'International Tables Vol C Tables 4.2.6.8 and 6.1.1.4'

loop_
_geom_angle_atom_site_label_1
_geom_angle_atom_site_label_2
_geom_angle_atom_site_label_3
_geom_angle
C1 N1 C21 119.5(10)
C5 N1 C1 121.3(10)
C5 N1 C21 119.2(10)
C18 N2 C20 122.5(10)
C18 N2 C22 119.9(9)
C20 N2 C22 117.6(9)
N1 C1 H1 119.7
N1 C1 C2 120.6(11)
C2 C1 H1 119.7
C1 C2 I1 118.8(8)
C1 C2 C3 120.3(10)
C3 C2 I1 120.8(8)
C2 C3 C4 117.0(11)
C2 C3 C6 122.7(10)
C4 C3 C6 120.3(11)
C3 C4 H4 119.4
C5 C4 C3 121.1(12)
C5 C4 H4 119.4
N1 C5 C4 119.7(11)
N1 C5 H5 120.1
C4 C5 H5 120.1
C7 C6 C3 176.9(13)
C6 C7 C8 177.7(12)
C7 C8 C9 118.9(10)
C12 C8 C7 122.8(10)
C12 C8 C9 118.3(10)
C8 C9 H9 119.8
C10 C9 C8 120.3(11)
C10 C9 H9 119.8
C9 C10 H10 120.4
C11 C10 C9 119.2(11)
C11 C10 H10 120.4
C10 C11 H11 119.3
C13 C11 C10 121.4(11)
C13 C11 H11 119.3
C8 C12 H12 119.9
C13 C12 C8 120.2(11)
C13 C12 H12 119.9
C11 C13 C12 120.5(11)
C11 C13 C14 119.8(11)
C12 C13 C14 119.6(10)
C15 C14 C13 176.8(12)
C14 C15 C16 178.1(13)
C17 C16 C15 120.9(10)
C19 C16 C15 122.1(10)
C19 C16 C17 117.0(10)
C16 C17 H17 119.7
C18 C17 C16 120.6(11)
C18 C17 H17 119.7
N2 C18 C17 120.2(10)
N2 C18 H18 119.9
C17 C18 H18 119.9
C16 C19 I2 121.5(8)
C20 C19 I2 118.3(8)
C20 C19 C16 120.2(10)
N2 C20 C19 119.5(10)
N2 C20 H20 120.2
C19 C20 H20 120.2
N1 C21 H21A 109.5
N1 C21 H21B 109.5
N1 C21 H21C 109.5
H21A C21 H21B 109.5
H21A C21 H21C 109.5
H21B C21 H21C 109.5
N2 C22 H22A 109.5
N2 C22 H22B 109.5
N2 C22 H22C 109.5
H22A C22 H22B 109.5
H22A C22 H22C 109.5
H22B C22 H22C 109.5
I6' I5' I4' 176.56(3)
I3' I2' I1' 176.98(4)

loop_
_geom_bond_atom_site_label_1
_geom_bond_atom_site_label_2
_geom_bond_distance
I1 C2 2.093(11)
I2 C19 2.094(11)
N1 C1 1.350(14)
N1 C5 1.340(15)
N1 C21 1.486(14)
N2 C18 1.328(14)
N2 C20 1.339(14)
N2 C22 1.487(14)
C1 H1 0.9500
C1 C2 1.352(15)
C2 C3 1.393(15)
C3 C4 1.402(16)
C3 C6 1.425(16)
C4 H4 0.9500
C4 C5 1.353(16)
C5 H5 0.9500
C6 C7 1.204(15)
C7 C8 1.416(16)
C8 C9 1.417(15)
C8 C12 1.402(15)
C9 H9 0.9500
C9 C10 1.388(16)
C10 H10 0.9500
C10 C11 1.386(16)
C11 H11 0.9500
C11 C13 1.360(15)
C12 H12 0.9500
C12 C13 1.382(15)
C13 C14 1.433(16)
C14 C15 1.197(15)
C15 C16 1.429(16)
C16 C17 1.402(15)
C16 C19 1.402(15)
C17 H17 0.9500
C17 C18 1.367(16)
C18 H18 0.9500
C19 C20 1.383(15)
C20 H20 0.9500
C21 H21A 0.9800
C21 H21B 0.9800
C21 H21C 0.9800
C22 H22A 0.9800
C22 H22B 0.9800
C22 H22C 0.9800
I4' I5' 2.9755(10)
I5' I6' 2.8681(11)
I1' I2' 2.9781(11)
I2' I3' 2.8464(11)

loop_
_geom_torsion_atom_site_label_1
_geom_torsion_atom_site_label_2
_geom_torsion_atom_site_label_3
_geom_torsion_atom_site_label_4
_geom_torsion
I1 C2 C3 C4 179.6(9)
I1 C2 C3 C6 2.5(16)
I2 C19 C20 N2 179.2(8)
N1 C1 C2 I1 179.9(8)
N1 C1 C2 C3 -2.4(17)
C1 N1 C5 C4 0.3(18)
C1 C2 C3 C4 2.1(17)
C1 C2 C3 C6 -175.1(11)
C2 C3 C4 C5 -0.6(18)
C3 C4 C5 N1 -0.6(19)
C5 N1 C1 C2 1.2(17)
C6 C3 C4 C5 176.6(12)
C7 C8 C9 C10 -179.8(11)
C7 C8 C12 C13 179.5(11)
C8 C9 C10 C11 -0.2(17)
C8 C12 C13 C11 0.9(18)
C8 C12 C13 C14 178.0(11)
C9 C8 C12 C13 -0.8(17)
C9 C10 C11 C13 0.3(18)
C10 C11 C13 C12 -0.6(19)
C10 C11 C13 C14 -177.7(11)
C12 C8 C9 C10 0.5(17)
C15 C16 C17 C18 179.5(11)
C15 C16 C19 I2 0.5(16)
C15 C16 C19 C20 -178.8(11)
C16 C17 C18 N2 -0.1(18)
C16 C19 C20 N2 -1.4(17)
C17 C16 C19 I2 -178.7(8)
C17 C16 C19 C20 1.9(17)
C18 N2 C20 C19 0.0(17)
C19 C16 C17 C18 -1.2(18)
C20 N2 C18 C17 0.8(18)
C21 N1 C1 C2 179.3(11)
C21 N1 C5 C4 -177.8(12)
C22 N2 C18 C17 179.9(11)
C22 N2 C20 C19 -179.2(10)

_cod_database_fobs_code 2108093
